data_7238453
loop_
_publ_author_name
'Chopard, Claude'
'Bertho, Gildas'
'Prang\'e, Thierry'

_publ_section_title
;
 Naphthalene-dioxygenase catalysed cis-dihydroxylation of bicyclic
 azaarenes
;
_journal_issue 2
_journal_name_full 'RSC Adv.'
_journal_page_first 605
_journal_paper_doi 10.1039/C1RA00706H
_journal_volume 2
_journal_year 2012
_chemical_formula_sum 'C16 H13 B Br N O2'
_chemical_formula_weight 341.78
_chemical_name_common
;
2D1B
;
_chemical_name_systematic
;
4-bromophenylboronate derivative of
[5R,6S]-2-methyl-5,6-dihydroquinoline-5,6-diol
;
_space_group_IT_number 4
_space_group_name_Hall 'P 2yb'
_space_group_name_H-M_alt 'P 1 21 1'
_symmetry_cell_setting monoclinic
_symmetry_space_group_name_H-M 'P 1 21 1'
_atom_sites_solution_hydrogens geom
_atom_sites_solution_primary direct
_atom_sites_solution_secondary difmap
_audit_creation_method SHELXL-97
_cell_angle_alpha 90.000(5)
_cell_angle_beta 94.110(5)
_cell_angle_gamma 90.000(5)
_cell_formula_units_Z 2
_cell_length_a 4.320(4)
_cell_length_b 10.637(4)
_cell_length_c 16.090(4)
_cell_measurement_temperature 293(2)
_cell_volume 737.5(8)
_computing_structure_refinement 'SHELXL-97 (Sheldrick, 1997)'
_computing_structure_solution 'SHELXS-97 (Sheldrick, 1990)'
_diffrn_ambient_temperature 293(2)
_diffrn_measured_fraction_theta_full 0.997
_diffrn_measured_fraction_theta_max 0.997
_diffrn_measurement_device_type 'Brucker KAPPA CCD'
_diffrn_measurement_method rotation
_diffrn_radiation_monochromator graphite
_diffrn_radiation_source 'fine-focus sealed tube'
_diffrn_radiation_type MoK\a
_diffrn_radiation_wavelength 0.71069
_diffrn_reflns_av_R_equivalents 0.0446
_diffrn_reflns_av_sigmaI/netI 0.0542
_diffrn_reflns_limit_h_max 4
_diffrn_reflns_limit_h_min -3
_diffrn_reflns_limit_k_max 11
_diffrn_reflns_limit_k_min -11
_diffrn_reflns_limit_l_max 16
_diffrn_reflns_limit_l_min -16
_diffrn_reflns_number 3017
_diffrn_reflns_theta_full 21.96
_diffrn_reflns_theta_max 21.96
_diffrn_reflns_theta_min 2.30
_diffrn_standards_decay_% 0
_diffrn_standards_interval_count 0
_diffrn_standards_interval_time 0
_diffrn_standards_number 1500
_exptl_absorpt_coefficient_mu 2.789
_exptl_absorpt_correction_type none
_exptl_crystal_colour colourless
_exptl_crystal_density_diffrn 1.540
_exptl_crystal_density_method 'not measured'
_exptl_crystal_description prism
_exptl_crystal_F_000 344
_exptl_crystal_size_max 0.3
_exptl_crystal_size_mid 0.15
_exptl_crystal_size_min 0.15
_refine_diff_density_max 0.173
_refine_diff_density_min -0.275
_refine_diff_density_rms 0.045
_refine_ls_abs_structure_details 'Flack H D (1983), Acta Cryst. A39, 876-881'
_refine_ls_abs_structure_Flack 0.064(14)
_refine_ls_extinction_method none
_refine_ls_goodness_of_fit_ref 1.088
_refine_ls_hydrogen_treatment constr
_refine_ls_matrix_type full
_refine_ls_number_parameters 190
_refine_ls_number_reflns 1799
_refine_ls_number_restraints 1
_refine_ls_restrained_S_all 1.088
_refine_ls_R_factor_all 0.0526
_refine_ls_R_factor_gt 0.0374
_refine_ls_shift/su_max 0.019
_refine_ls_shift/su_mean 0.004
_refine_ls_structure_factor_coef Fsqd
_refine_ls_weighting_details 'calc w=1/[\s^2^(Fo^2^)+(0.0259P)^2^+0.3076P] where P=(Fo^2^+2Fc^2^)/3'
_refine_ls_weighting_scheme calc
_refine_ls_wR_factor_gt 0.0802
_refine_ls_wR_factor_ref 0.0866
_reflns_number_gt 1495
_reflns_number_total 1799
_reflns_threshold_expression >2sigma(I)
_cod_data_source_file c1ra00706h.txt
_cod_data_source_block 2D1B
_cod_depositor_comments
;
The following automatic conversions were performed:

data item '_symmetry_cell_setting' value 'Monoclinic' was changed to
'monoclinic' in accordance with the
/home/saulius/struct/COD-crude-data/automatic-downloads/DataCite-retrospective/RSC/depositions/lib/dictionaries/cif_core.dic
dictionary named 'cif_core.dic' version 2.4.2 last updated on
2011-04-26.

Automatic conversion script
Id: cif_fix_values 6909 2019-04-08 15:41:33Z antanas 
;
_cod_original_cell_volume 737.5(9)
_cod_original_sg_symbol_H-M P21
_cod_database_code 7238453

loop_
_symmetry_equiv_pos_as_xyz
'x, y, z'
'-x, y+1/2, -z'

loop_
_atom_site_label
_atom_site_type_symbol
_atom_site_fract_x
_atom_site_fract_y
_atom_site_fract_z
_atom_site_U_iso_or_equiv
_atom_site_adp_type
_atom_site_occupancy
_atom_site_symmetry_multiplicity
_atom_site_calc_flag
_atom_site_refinement_flags
Br1 Br -0.18653(16) 0.27923(9) -0.25345(4) 0.0918(3) Uani 1 1 d .
B1 B 0.4754(12) 0.2868(11) 0.1031(4) 0.0582(17) Uani 1 1 d .
O1 O 0.4650(9) 0.1967(4) 0.1618(2) 0.0642(10) Uani 1 1 d .
O2 O 0.6627(10) 0.3873(4) 0.1264(3) 0.0747(12) Uani 1 1 d .
C11 C 0.3012(10) 0.2863(8) 0.0156(3) 0.0551(13) Uani 1 1 d .
C12 C 0.3236(16) 0.3859(6) -0.0390(5) 0.0720(19) Uani 1 1 d .
H12 H 0.4404 0.4557 -0.0216 0.086 Uiso 1 1 calc R
C13 C 0.1810(18) 0.3853(6) -0.1173(5) 0.0736(19) Uani 1 1 d .
H13 H 0.2024 0.4532 -0.1528 0.088 Uiso 1 1 calc R
C14 C 0.0059(11) 0.2835(9) -0.1428(3) 0.0599(13) Uani 1 1 d .
C15 C -0.0286(15) 0.1819(6) -0.0920(4) 0.0641(16) Uani 1 1 d .
H15 H -0.1477 0.1130 -0.1101 0.077 Uiso 1 1 calc R
C16 C 0.1212(14) 0.1851(6) -0.0119(4) 0.0607(16) Uani 1 1 d .
H16 H 0.0991 0.1173 0.0237 0.073 Uiso 1 1 calc R
C1 C 0.6806(14) 0.2332(6) 0.2329(4) 0.066(2) Uani 1 1 d .
H1 H 0.8644 0.1790 0.2336 0.079 Uiso 1 1 calc R
C2 C 0.7748(15) 0.3663(7) 0.2117(5) 0.068(2) Uani 1 1 d .
H2 H 1.0019 0.3714 0.2156 0.082 Uiso 1 1 calc R
C3 C 0.6513(14) 0.4677(6) 0.2649(4) 0.0697(18) Uani 1 1 d .
H3 H 0.6832 0.5512 0.2505 0.084 Uiso 1 1 calc R
C4 C 0.4975(16) 0.4429(7) 0.3319(5) 0.073(2) Uani 1 1 d .
H4 H 0.4268 0.5099 0.3625 0.087 Uiso 1 1 calc R
C5 C 0.4359(13) 0.3165(5) 0.3592(4) 0.0578(18) Uani 1 1 d .
N6 N 0.2871(12) 0.3027(7) 0.4292(4) 0.0757(18) Uani 1 1 d .
C7 C 0.2295(17) 0.1902(9) 0.4551(5) 0.076(2) Uani 1 1 d .
C8 C 0.3151(17) 0.0847(8) 0.4142(5) 0.089(2) Uani 1 1 d .
H8 H 0.2717 0.0054 0.4348 0.106 Uiso 1 1 calc R
C9 C 0.4673(19) 0.0968(8) 0.3416(6) 0.081(2) Uani 1 1 d .
H9 H 0.5287 0.0260 0.3131 0.097 Uiso 1 1 calc R
C10 C 0.5250(13) 0.2140(6) 0.3128(4) 0.0619(17) Uani 1 1 d .
C7M C 0.0588(19) 0.1826(9) 0.5352(4) 0.119(3) Uani 1 1 d .
H7A H 0.0283 0.0960 0.5494 0.154 Uiso 1 1 calc R
H7B H -0.1389 0.2236 0.5268 0.154 Uiso 1 1 calc R
H7C H 0.1802 0.2233 0.5797 0.154 Uiso 1 1 calc R

loop_
_atom_site_aniso_label
_atom_site_aniso_U_11
_atom_site_aniso_U_22
_atom_site_aniso_U_33
_atom_site_aniso_U_23
_atom_site_aniso_U_13
_atom_site_aniso_U_12
Br1 0.1169(5) 0.0925(5) 0.0654(4) 0.0019(6) 0.0019(3) 0.0208(6)
B1 0.037(3) 0.063(5) 0.076(5) -0.015(7) 0.020(3) 0.001(5)
O1 0.068(3) 0.058(3) 0.066(3) -0.004(2) -0.002(2) -0.006(2)
O2 0.080(3) 0.081(3) 0.065(3) -0.007(2) 0.014(2) -0.022(3)
C11 0.051(3) 0.050(4) 0.067(3) -0.011(5) 0.021(3) -0.001(4)
C12 0.095(5) 0.053(4) 0.072(5) -0.014(4) 0.027(4) -0.016(4)
C13 0.102(5) 0.053(4) 0.068(5) 0.004(4) 0.022(4) 0.000(4)
C14 0.074(3) 0.060(4) 0.046(3) -0.004(5) 0.008(2) 0.013(5)
C15 0.070(4) 0.055(4) 0.067(5) -0.002(4) 0.007(4) 0.006(3)
C16 0.071(4) 0.048(4) 0.066(4) 0.002(3) 0.019(4) 0.007(3)
C1 0.051(4) 0.079(6) 0.067(4) -0.015(3) 0.000(3) 0.003(3)
C2 0.049(4) 0.076(5) 0.081(5) -0.013(4) 0.011(4) -0.009(3)
C3 0.074(4) 0.053(4) 0.081(5) -0.019(4) 0.003(4) -0.015(3)
C4 0.071(5) 0.071(6) 0.076(6) -0.023(4) 0.008(5) -0.006(4)
C5 0.057(3) 0.058(5) 0.057(4) -0.004(3) -0.008(3) -0.005(3)
N6 0.067(3) 0.098(6) 0.062(4) 0.002(4) 0.002(3) 0.004(4)
C7 0.075(4) 0.084(6) 0.068(5) 0.012(5) -0.011(4) 0.001(4)
C8 0.098(5) 0.073(5) 0.093(6) 0.026(5) -0.002(5) -0.010(4)
C9 0.100(6) 0.055(5) 0.086(7) -0.002(4) -0.003(5) -0.001(4)
C10 0.051(3) 0.064(5) 0.068(5) -0.005(4) -0.010(3) 0.008(3)
C7M 0.100(5) 0.168(8) 0.089(5) 0.052(6) 0.015(5) -0.004(6)

loop_
_atom_type_symbol
_atom_type_description
_atom_type_scat_dispersion_real
_atom_type_scat_dispersion_imag
_atom_type_scat_source
C C 0.0033 0.0016 'International Tables Vol C Tables 4.2.6.8 and 6.1.1.4'
N N 0.0061 0.0033 'International Tables Vol C Tables 4.2.6.8 and 6.1.1.4'
O O 0.0106 0.0060 'International Tables Vol C Tables 4.2.6.8 and 6.1.1.4'
H H 0.0000 0.0000 'International Tables Vol C Tables 4.2.6.8 and 6.1.1.4'
B B 0.0013 0.0007 'International Tables Vol C Tables 4.2.6.8 and 6.1.1.4'
Br Br -0.2901 2.4595 'International Tables Vol C Tables 4.2.6.8 and 6.1.1.4'

loop_
_geom_angle_atom_site_label_1
_geom_angle_atom_site_label_2
_geom_angle_atom_site_label_3
_geom_angle
O1 B1 O2 114.2(5)
O1 B1 C11 126.5(7)
O2 B1 C11 119.3(8)
B1 O1 C1 107.8(5)
B1 O2 C2 106.9(5)
C16 C11 C12 117.1(5)
C16 C11 B1 121.3(7)
C12 C11 B1 121.5(7)
C13 C12 C11 122.4(6)
C12 C13 C14 119.0(6)
C13 C14 C15 121.9(5)
C13 C14 Br1 119.5(6)
C15 C14 Br1 118.6(6)
C14 C15 C16 117.8(6)
C11 C16 C15 121.7(6)
O1 C1 C10 109.3(5)
O1 C1 C2 103.7(6)
C10 C1 C2 117.4(5)
O2 C2 C3 108.9(6)
O2 C2 C1 106.3(6)
C3 C2 C1 115.5(5)
C4 C3 C2 122.5(7)
C3 C4 C5 122.9(7)
N6 C5 C10 122.1(6)
N6 C5 C4 117.8(6)
C10 C5 C4 120.1(6)
C7 N6 C5 118.9(7)
N6 C7 C8 122.7(7)
N6 C7 C7M 115.7(8)
C8 C7 C7M 121.6(8)
C7 C8 C9 119.3(7)
C10 C9 C8 118.9(8)
C9 C10 C5 118.1(6)
C9 C10 C1 121.3(7)
C5 C10 C1 120.7(6)

loop_
_geom_bond_atom_site_label_1
_geom_bond_atom_site_label_2
_geom_bond_distance
Br1 C14 1.911(5)
B1 O1 1.349(9)
B1 O2 1.376(10)
B1 C11 1.547(8)
O1 C1 1.474(7)
O2 C2 1.439(9)
C11 C16 1.382(10)
C11 C12 1.384(10)
C12 C13 1.362(9)
C13 C14 1.367(10)
C14 C15 1.369(9)
C15 C16 1.400(8)
C1 C10 1.507(8)
C1 C2 1.519(9)
C2 C3 1.498(9)
C3 C4 1.333(10)
C4 C5 1.445(10)
C5 N6 1.345(8)
C5 C10 1.391(7)
N6 C7 1.296(10)
C7 C8 1.365(11)
C7 C7M 1.533(10)
C8 C9 1.387(11)
C9 C10 1.359(10)
